data_2238579
loop_
_publ_author_name
'\"Ozel G\"uven, \"Ozden'
'\,Capanlar, Seval'
'Adler, Philip D. F.'
'Coles, Simon J.'
'H\"okelek, Tuncer'

_publ_section_title
;
 1-{2-(4-Chlorobenzyloxy)-2-[4-(morpholin-4-yl)phenyl]ethyl}-1<i>H</i>-benzimidazole
 propan-2-ol monosolvate
;
_journal_coeditor_code XU5728
_journal_issue 9
_journal_name_full 'Acta Crystallographica Section E'
_journal_page_first o1437
_journal_page_last o1438
_journal_paper_doi 10.1107/S1600536813022599
_journal_volume 69
_journal_year 2013
_chemical_formula_iupac 'C26 H26 Cl N3 O2, C3 H8 O'
_chemical_formula_moiety 'C26 H26 Cl N3 O2, C3 H8 O'
_chemical_formula_sum 'C29 H34 Cl N3 O3'
_chemical_formula_weight 508.04
_chemical_name_systematic
'1-{2-(4-Chlorobenzyloxy)-2-[4-(morpholin-4-yl)phenyl]ethyl}-1<i>H</i>-benzimidazole propan-2-ol monosolvate'
_space_group_IT_number 2
_symmetry_cell_setting triclinic
_symmetry_space_group_name_Hall '-P 1'
_symmetry_space_group_name_H-M 'P -1'
_atom_sites_solution_hydrogens geom
_atom_sites_solution_primary direct
_atom_sites_solution_secondary difmap
_audit_creation_method SHELXL-97
_cell_angle_alpha 87.010(3)
_cell_angle_beta 83.703(3)
_cell_angle_gamma 71.572(2)
_cell_formula_units_Z 2
_cell_length_a 10.6542(3)
_cell_length_b 11.5152(4)
_cell_length_c 11.6853(4)
_cell_measurement_reflns_used 10744
_cell_measurement_temperature 294(2)
_cell_measurement_theta_max 27.4
_cell_measurement_theta_min 3.0
_cell_volume 1351.66(8)
_computing_cell_refinement '<i>CrystalClear-SM Expert</i> (Rigaku, 2011)'
_computing_data_collection '<i>CrystalClear-SM Expert</i> (Rigaku, 2011)'
_computing_data_reduction '<i>CrystalClear-SM Expert</i> (Rigaku, 2011)'
_computing_molecular_graphics 'ORTEP-3 for Windows (Farrugia, 2012)'
_computing_publication_material 'WinGX (Farrugia, 2012) and PLATON (Spek, 2009)'
_computing_structure_refinement 'SHELXL97 (Sheldrick, 2008)'
_computing_structure_solution 'SHELXS97 (Sheldrick, 2008)'
_diffrn_ambient_temperature 294(2)
_diffrn_measured_fraction_theta_full 0.994
_diffrn_measured_fraction_theta_max 0.994
_diffrn_measurement_device_type 'Rigaku R-AXIS RAPID-S'
_diffrn_measurement_method '\w scans'
_diffrn_radiation_monochromator graphite
_diffrn_radiation_source 'fine-focus sealed tube'
_diffrn_radiation_type MoK\a
_diffrn_radiation_wavelength 0.71073
_diffrn_reflns_av_R_equivalents 0.0479
_diffrn_reflns_av_sigmaI/netI 0.0621
_diffrn_reflns_limit_h_max 13
_diffrn_reflns_limit_h_min -13
_diffrn_reflns_limit_k_max 14
_diffrn_reflns_limit_k_min -14
_diffrn_reflns_limit_l_max 15
_diffrn_reflns_limit_l_min -14
_diffrn_reflns_number 17368
_diffrn_reflns_theta_full 27.46
_diffrn_reflns_theta_max 27.46
_diffrn_reflns_theta_min 3.02
_exptl_absorpt_coefficient_mu 0.176
_exptl_absorpt_correction_T_max 0.96
_exptl_absorpt_correction_T_min 0.95
_exptl_absorpt_correction_type multi-scan
_exptl_absorpt_process_details '(<i>CrystalClear-SM Expert</i>; Rigaku, 2011)'
_exptl_crystal_colour colorless
_exptl_crystal_density_diffrn 1.248
_exptl_crystal_density_method 'not measured'
_exptl_crystal_description prism
_exptl_crystal_F_000 540
_exptl_crystal_size_max 0.30
_exptl_crystal_size_mid 0.28
_exptl_crystal_size_min 0.25
_refine_diff_density_max 0.496
_refine_diff_density_min -0.526
_refine_ls_extinction_coef 0.010(3)
_refine_ls_extinction_expression Fc^*^=kFc[1+0.001xFc^2^\l^3^/sin(2\q)]^-1/4^
_refine_ls_extinction_method 'SHELXL97 (Sheldrick, 2008)'
_refine_ls_goodness_of_fit_ref 1.105
_refine_ls_hydrogen_treatment mixed
_refine_ls_matrix_type full
_refine_ls_number_parameters 332
_refine_ls_number_reflns 6139
_refine_ls_number_restraints 1
_refine_ls_restrained_S_all 1.105
_refine_ls_R_factor_all 0.0938
_refine_ls_R_factor_gt 0.0549
_refine_ls_shift/su_max 0.000
_refine_ls_shift/su_mean 0.000
_refine_ls_structure_factor_coef Fsqd
_refine_ls_weighting_details 'calc w=1/[\s^2^(Fo^2^)+(0.0930P)^2^+0.0000P] where P=(Fo^2^+2Fc^2^)/3'
_refine_ls_weighting_scheme calc
_refine_ls_wR_factor_gt 0.1419
_refine_ls_wR_factor_ref 0.1861
_reflns_number_gt 3561
_reflns_number_total 6139
_reflns_threshold_expression I>2\s(I)
_cod_data_source_file xu5728.cif
_cod_data_source_block I
_cod_database_code 2238579
_cod_database_fobs_code 2238579

loop_
_symmetry_equiv_pos_as_xyz
'x, y, z'
'-x, -y, -z'

loop_
_atom_site_type_symbol
_atom_site_label
_atom_site_fract_x
_atom_site_fract_y
_atom_site_fract_z
_atom_site_U_iso_or_equiv
_atom_site_adp_type
_atom_site_calc_flag
_atom_site_refinement_flags
_atom_site_occupancy
_atom_site_symmetry_multiplicity
Cl Cl1 0.12222(6) 0.01131(6) 0.06222(7) 0.0564(3) Uani d . 1 1
O O1 0.55011(15) 0.28048(12) 0.19797(12) 0.0332(4) Uani d . 1 1
O O2 1.05293(17) 0.58050(15) -0.36418(15) 0.0478(5) Uani d . 1 1
O O3 0.73878(19) 0.85398(16) 0.32068(16) 0.0496(5) Uani d D 1 1
H H3A 0.699(3) 0.816(3) 0.368(2) 0.086(12) Uiso d D 1 1
N N1 0.55093(18) 0.35870(15) 0.42231(14) 0.0296(4) Uani d . 1 1
N N2 0.41749(19) 0.27808(17) 0.53940(16) 0.0364(5) Uani d . 1 1
N N3 0.90888(18) 0.48375(15) -0.18415(15) 0.0313(4) Uani d . 1 1
C C1 0.6596(2) 0.31728(19) 0.22470(18) 0.0308(5) Uani d . 1 1
H H1 0.7254 0.2463 0.2565 0.037 Uiso calc R 1 1
C C2 0.6021(2) 0.41068(19) 0.31857(18) 0.0317(5) Uani d . 1 1
H H2A 0.6705 0.4436 0.3373 0.038 Uiso calc R 1 1
H H2B 0.5308 0.4777 0.2902 0.038 Uiso calc R 1 1
C C3 0.4401(2) 0.32288(19) 0.4366(2) 0.0337(5) Uani d . 1 1
H H3 0.3851 0.3296 0.3785 0.040 Uiso calc R 1 1
C C4 0.6061(2) 0.33516(18) 0.52643(18) 0.0299(5) Uani d . 1 1
C C5 0.7173(2) 0.35401(19) 0.56430(19) 0.0357(5) Uani d . 1 1
H H5 0.7736 0.3863 0.5157 0.043 Uiso calc R 1 1
C C6 0.7403(3) 0.3225(2) 0.6777(2) 0.0433(6) Uani d . 1 1
H H6 0.8127 0.3352 0.7066 0.052 Uiso calc R 1 1
C C7 0.6563(3) 0.2716(2) 0.7504(2) 0.0462(7) Uani d . 1 1
H H7 0.6750 0.2508 0.8260 0.055 Uiso calc R 1 1
C C8 0.5472(3) 0.2517(2) 0.7123(2) 0.0413(6) Uani d . 1 1
H H8 0.4926 0.2174 0.7608 0.050 Uiso calc R 1 1
C C9 0.5211(2) 0.28481(18) 0.59858(19) 0.0328(5) Uani d . 1 1
C C10 0.5907(3) 0.1737(2) 0.1282(2) 0.0419(6) Uani d . 1 1
H H10A 0.6551 0.1073 0.1652 0.050 Uiso calc R 1 1
H H10B 0.6318 0.1911 0.0538 0.050 Uiso calc R 1 1
C C11 0.4708(2) 0.13819(19) 0.1133(2) 0.0343(5) Uani d . 1 1
C C12 0.4139(2) 0.0811(2) 0.2031(2) 0.0376(6) Uani d . 1 1
H H12 0.4498 0.0671 0.2735 0.045 Uiso calc R 1 1
C C13 0.3050(2) 0.0453(2) 0.1886(2) 0.0398(6) Uani d . 1 1
H H13 0.2670 0.0078 0.2490 0.048 Uiso calc R 1 1
C C14 0.2527(2) 0.0656(2) 0.0829(2) 0.0389(6) Uani d . 1 1
C C15 0.3053(3) 0.1241(2) -0.0070(2) 0.0406(6) Uani d . 1 1
H H15 0.2691 0.1383 -0.0772 0.049 Uiso calc R 1 1
C C16 0.4130(3) 0.1608(2) 0.0104(2) 0.0389(6) Uani d . 1 1
H H16 0.4480 0.2020 -0.0489 0.047 Uiso calc R 1 1
C C17 0.7259(2) 0.36472(18) 0.12031(18) 0.0301(5) Uani d . 1 1
C C18 0.8556(2) 0.30403(19) 0.07960(19) 0.0349(5) Uani d . 1 1
H H18 0.9027 0.2344 0.1190 0.042 Uiso calc R 1 1
C C19 0.9176(2) 0.3435(2) -0.0178(2) 0.0372(6) Uani d . 1 1
H H19 1.0055 0.3004 -0.0419 0.045 Uiso calc R 1 1
C C20 0.8508(2) 0.44694(18) -0.08082(18) 0.0297(5) Uani d . 1 1
C C21 0.7187(2) 0.5080(2) -0.0392(2) 0.0368(6) Uani d . 1 1
H H21 0.6704 0.5769 -0.0789 0.044 Uiso calc R 1 1
C C22 0.6590(2) 0.4684(2) 0.0586(2) 0.0376(6) Uani d . 1 1
H H22 0.5718 0.5119 0.0843 0.045 Uiso calc R 1 1
C C23 1.0515(2) 0.4257(2) -0.2155(2) 0.0358(6) Uani d . 1 1
H H23A 1.0739 0.3379 -0.2027 0.043 Uiso calc R 1 1
H H23B 1.1021 0.4564 -0.1674 0.043 Uiso calc R 1 1
C C24 1.0869(3) 0.4525(2) -0.3397(2) 0.0434(6) Uani d . 1 1
H H24A 1.1817 0.4149 -0.3589 0.052 Uiso calc R 1 1
H H24B 1.0408 0.4165 -0.3876 0.052 Uiso calc R 1 1
C C25 0.9129(3) 0.6344(2) -0.3385(2) 0.0512(7) Uani d . 1 1
H H25A 0.8669 0.5993 -0.3874 0.061 Uiso calc R 1 1
H H25B 0.8889 0.7216 -0.3555 0.061 Uiso calc R 1 1
C C26 0.8684(2) 0.6145(2) -0.2142(2) 0.0405(6) Uani d . 1 1
H H26A 0.9071 0.6566 -0.1652 0.049 Uiso calc R 1 1
H H26B 0.7724 0.6485 -0.2012 0.049 Uiso calc R 1 1
C C27 0.8136(3) 0.8985(2) 0.3906(2) 0.0507(7) Uani d . 1 1
H H27 0.8611 0.8314 0.4402 0.061 Uiso calc R 1 1
C C28 0.7247(4) 1.0008(3) 0.4653(3) 0.0780(11) Uani d . 1 1
H H28A 0.6592 0.9727 0.5113 0.117 Uiso calc R 1 1
H H28B 0.6810 1.0687 0.4175 0.117 Uiso calc R 1 1
H H28C 0.7770 1.0261 0.5148 0.117 Uiso calc R 1 1
C C29 0.9145(3) 0.9384(3) 0.3103(3) 0.0661(9) Uani d . 1 1
H H29A 0.9703 0.8700 0.2660 0.099 Uiso calc R 1 1
H H29B 0.9681 0.9684 0.3546 0.099 Uiso calc R 1 1
H H29C 0.8690 1.0023 0.2594 0.099 Uiso calc R 1 1

loop_
_atom_site_aniso_label
_atom_site_aniso_U_11
_atom_site_aniso_U_22
_atom_site_aniso_U_33
_atom_site_aniso_U_12
_atom_site_aniso_U_13
_atom_site_aniso_U_23
Cl1 0.0380(4) 0.0487(4) 0.0835(6) -0.0127(3) -0.0057(4) -0.0166(4)
O1 0.0351(9) 0.0301(8) 0.0351(9) -0.0117(7) 0.0014(7) -0.0076(6)
O2 0.0428(11) 0.0463(10) 0.0497(11) -0.0139(8) 0.0105(8) 0.0080(8)
O3 0.0585(13) 0.0505(11) 0.0468(11) -0.0286(9) 0.0008(9) -0.0029(9)
N1 0.0369(11) 0.0313(9) 0.0229(9) -0.0140(8) -0.0027(8) -0.0003(7)
N2 0.0369(12) 0.0379(10) 0.0370(11) -0.0162(9) 0.0005(9) -0.0032(8)
N3 0.0332(11) 0.0306(9) 0.0286(10) -0.0086(8) 0.0002(8) -0.0013(8)
C1 0.0350(13) 0.0272(11) 0.0310(12) -0.0113(9) -0.0026(10) 0.0000(9)
C2 0.0381(13) 0.0316(11) 0.0278(11) -0.0151(10) -0.0018(10) 0.0022(9)
C3 0.0336(13) 0.0366(12) 0.0348(12) -0.0174(10) -0.0008(10) -0.0003(10)
C4 0.0360(13) 0.0231(10) 0.0312(12) -0.0100(9) -0.0019(10) -0.0048(9)
C5 0.0428(14) 0.0311(12) 0.0350(13) -0.0139(10) -0.0036(11) -0.0024(10)
C6 0.0534(16) 0.0402(13) 0.0407(14) -0.0187(12) -0.0123(12) 0.0009(11)
C7 0.0681(19) 0.0421(14) 0.0314(13) -0.0194(13) -0.0130(12) 0.0045(11)
C8 0.0579(17) 0.0337(12) 0.0325(13) -0.0168(11) 0.0015(12) 0.0021(10)
C9 0.0423(14) 0.0252(10) 0.0308(12) -0.0125(10) 0.0035(10) -0.0018(9)
C10 0.0459(15) 0.0383(13) 0.0435(14) -0.0165(11) 0.0041(12) -0.0146(11)
C11 0.0410(14) 0.0254(11) 0.0375(13) -0.0122(9) 0.0005(11) -0.0078(9)
C12 0.0474(15) 0.0323(12) 0.0316(12) -0.0114(10) -0.0006(11) -0.0015(10)
C13 0.0426(15) 0.0296(12) 0.0463(15) -0.0123(10) 0.0022(12) 0.0001(10)
C14 0.0363(14) 0.0279(11) 0.0492(15) -0.0051(10) -0.0028(11) -0.0071(10)
C15 0.0503(16) 0.0302(12) 0.0367(14) -0.0041(11) -0.0081(12) -0.0045(10)
C16 0.0520(16) 0.0299(12) 0.0349(13) -0.0139(11) 0.0010(11) -0.0056(10)
C17 0.0379(13) 0.0252(10) 0.0292(11) -0.0125(9) -0.0045(10) -0.0007(9)
C18 0.0381(14) 0.0286(11) 0.0342(12) -0.0068(10) -0.0013(10) 0.0052(9)
C19 0.0308(13) 0.0344(12) 0.0405(13) -0.0033(10) 0.0010(10) -0.0001(10)
C20 0.0344(13) 0.0270(10) 0.0298(11) -0.0116(9) -0.0048(10) -0.0022(9)
C21 0.0377(14) 0.0305(11) 0.0348(13) -0.0028(10) 0.0016(10) 0.0044(10)
C22 0.0341(13) 0.0327(12) 0.0392(13) -0.0033(10) 0.0037(11) 0.0014(10)
C23 0.0334(13) 0.0314(11) 0.0410(13) -0.0102(10) 0.0049(11) -0.0033(10)
C24 0.0434(15) 0.0435(14) 0.0414(14) -0.0147(11) 0.0095(12) -0.0052(11)
C25 0.0427(16) 0.0558(16) 0.0449(15) -0.0063(12) 0.0032(12) 0.0159(13)
C26 0.0395(14) 0.0363(13) 0.0390(14) -0.0063(10) 0.0042(11) 0.0071(10)
C27 0.0587(18) 0.0490(15) 0.0509(16) -0.0259(13) -0.0093(14) 0.0071(13)
C28 0.112(3) 0.073(2) 0.060(2) -0.050(2) 0.0162(19) -0.0216(17)
C29 0.0525(19) 0.0605(18) 0.089(2) -0.0247(15) -0.0039(17) 0.0047(16)

loop_
_atom_type_symbol
_atom_type_description
_atom_type_scat_dispersion_real
_atom_type_scat_dispersion_imag
_atom_type_scat_source
C C 0.0033 0.0016 'International Tables Vol C Tables 4.2.6.8 and 6.1.1.4'
H H 0.0000 0.0000 'International Tables Vol C Tables 4.2.6.8 and 6.1.1.4'
Cl Cl 0.1484 0.1585 'International Tables Vol C Tables 4.2.6.8 and 6.1.1.4'
N N 0.0061 0.0033 'International Tables Vol C Tables 4.2.6.8 and 6.1.1.4'
O O 0.0106 0.0060 'International Tables Vol C Tables 4.2.6.8 and 6.1.1.4'

loop_
_geom_angle_atom_site_label_1
_geom_angle_atom_site_label_2
_geom_angle_atom_site_label_3
_geom_angle
C1 O1 C10 112.78(16)
C24 O2 C25 108.72(18)
C27 O3 H3A 103(2)
C3 N1 C2 127.01(18)
C3 N1 C4 106.32(17)
C4 N1 C2 126.68(18)
C3 N2 C9 104.40(19)
C20 N3 C23 118.45(17)
C20 N3 C26 117.93(16)
C26 N3 C23 111.22(17)
O1 C1 C17 112.39(17)
O1 C1 C2 104.93(17)
O1 C1 H1 108.5
C2 C1 H1 108.5
C17 C1 C2 113.76(17)
C17 C1 H1 108.5
N1 C2 C1 112.38(17)
N1 C2 H2A 109.1
N1 C2 H2B 109.1
C1 C2 H2A 109.1
C1 C2 H2B 109.1
H2A C2 H2B 107.9
N1 C3 H3 122.9
N2 C3 N1 114.2(2)
N2 C3 H3 122.9
N1 C4 C5 132.8(2)
N1 C4 C9 105.00(19)
C5 C4 C9 122.2(2)
C4 C5 H5 121.6
C6 C5 C4 116.9(2)
C6 C5 H5 121.6
C5 C6 C7 121.4(2)
C5 C6 H6 119.3
C7 C6 H6 119.3
C6 C7 H7 119.2
C8 C7 C6 121.7(2)
C8 C7 H7 119.2
C7 C8 C9 117.8(2)
C7 C8 H8 121.1
C9 C8 H8 121.1
N2 C9 C4 110.1(2)
N2 C9 C8 129.9(2)
C8 C9 C4 120.0(2)
O1 C10 C11 108.21(18)
O1 C10 H10A 110.1
O1 C10 H10B 110.1
C11 C10 H10A 110.1
C11 C10 H10B 110.1
H10A C10 H10B 108.4
C12 C11 C10 120.5(2)
C16 C11 C10 121.2(2)
C16 C11 C12 118.4(2)
C11 C12 H12 119.7
C13 C12 C11 120.6(2)
C13 C12 H12 119.7
C12 C13 C14 119.4(2)
C12 C13 H13 120.3
C14 C13 H13 120.3
C13 C14 Cl1 119.17(19)
C15 C14 Cl1 119.5(2)
C15 C14 C13 121.3(2)
C14 C15 H15 120.9
C16 C15 C14 118.2(2)
C16 C15 H15 120.9
C11 C16 H16 119.0
C15 C16 C11 122.1(2)
C15 C16 H16 119.0
C18 C17 C1 120.85(19)
C18 C17 C22 117.0(2)
C22 C17 C1 122.07(19)
C17 C18 C19 122.1(2)
C17 C18 H18 119.0
C19 C18 H18 119.0
C18 C19 C20 121.2(2)
C18 C19 H19 119.4
C20 C19 H19 119.4
N3 C20 C21 121.36(19)
C19 C20 N3 122.12(19)
C19 C20 C21 116.4(2)
C20 C21 H21 119.2
C22 C21 C20 121.6(2)
C22 C21 H21 119.2
C17 C22 H22 119.2
C21 C22 C17 121.6(2)
C21 C22 H22 119.2
N3 C23 C24 110.09(19)
N3 C23 H23A 109.6
N3 C23 H23B 109.6
C24 C23 H23A 109.6
C24 C23 H23B 109.6
H23A C23 H23B 108.2
O2 C24 C23 112.08(18)
O2 C24 H24A 109.2
O2 C24 H24B 109.2
C23 C24 H24A 109.2
C23 C24 H24B 109.2
H24A C24 H24B 107.9
O2 C25 C26 112.0(2)
O2 C25 H25A 109.2
O2 C25 H25B 109.2
C26 C25 H25A 109.2
C26 C25 H25B 109.2
H25A C25 H25B 107.9
N3 C26 C25 110.64(19)
N3 C26 H26A 109.5
N3 C26 H26B 109.5
C25 C26 H26A 109.5
C25 C26 H26B 109.5
H26A C26 H26B 108.1
O3 C27 C28 111.1(2)
O3 C27 C29 106.9(2)
O3 C27 H27 108.8
C28 C27 C29 112.4(2)
C28 C27 H27 108.8
C29 C27 H27 108.8
C27 C28 H28A 109.5
C27 C28 H28B 109.5
C27 C28 H28C 109.5
H28A C28 H28B 109.5
H28A C28 H28C 109.5
H28B C28 H28C 109.5
C27 C29 H29A 109.5
C27 C29 H29B 109.5
C27 C29 H29C 109.5
H29A C29 H29B 109.5
H29A C29 H29C 109.5
H29B C29 H29C 109.5

loop_
_geom_bond_atom_site_label_1
_geom_bond_atom_site_label_2
_geom_bond_distance
Cl1 C14 1.738(3)
O1 C1 1.430(3)
O1 C10 1.433(2)
O2 C24 1.424(3)
O2 C25 1.427(3)
O3 C27 1.418(3)
O3 H3A 0.847(18)
N1 C2 1.453(3)
N1 C3 1.360(3)
N1 C4 1.386(3)
N2 C3 1.310(3)
N2 C9 1.389(3)
N3 C20 1.403(3)
N3 C23 1.466(3)
N3 C26 1.464(3)
C1 C2 1.515(3)
C1 H1 0.9800
C2 H2A 0.9700
C2 H2B 0.9700
C3 H3 0.9300
C4 C5 1.391(3)
C4 C9 1.407(3)
C5 C6 1.383(3)
C5 H5 0.9300
C6 H6 0.9300
C7 C6 1.406(3)
C7 H7 0.9300
C8 C7 1.376(4)
C8 H8 0.9300
C9 C8 1.397(3)
C10 H10A 0.9700
C10 H10B 0.9700
C11 C10 1.489(3)
C12 C11 1.394(3)
C12 C13 1.378(3)
C12 H12 0.9300
C13 H13 0.9300
C14 C15 1.381(3)
C14 C13 1.389(4)
C15 C16 1.380(3)
C15 H15 0.9300
C16 C11 1.386(3)
C16 H16 0.9300
C17 C1 1.507(3)
C17 C18 1.379(3)
C17 C22 1.392(3)
C18 H18 0.9300
C19 C18 1.382(3)
C19 C20 1.398(3)
C19 H19 0.9300
C20 C21 1.404(3)
C21 H21 0.9300
C22 C21 1.375(3)
C22 H22 0.9300
C23 C24 1.500(3)
C23 H23A 0.9700
C23 H23B 0.9700
C24 H24A 0.9700
C24 H24B 0.9700
C25 H25A 0.9700
C25 H25B 0.9700
C26 C25 1.507(3)
C26 H26A 0.9700
C26 H26B 0.9700
C27 C28 1.506(4)
C27 C29 1.514(4)
C27 H27 0.9800
C28 H28A 0.9600
C28 H28B 0.9600
C28 H28C 0.9600
C29 H29A 0.9600
C29 H29B 0.9600
C29 H29C 0.9600

loop_
_geom_hbond_atom_site_label_D
_geom_hbond_atom_site_label_H
_geom_hbond_atom_site_label_A
_geom_hbond_site_symmetry_A
_geom_hbond_distance_DH
_geom_hbond_distance_HA
_geom_hbond_distance_DA
_geom_hbond_angle_DHA
_geom_hbond_publ_flag
O3 H3A N2 2_666 0.85(3) 2.08(3) 2.916(3) 170(3) yes
C5 H5 O2 2_765 0.93 2.52 3.429(3) 165 yes
C2 H2B Cg2 2_666 0.97 2.68 3.465(2) 138 yes

loop_
_geom_torsion_atom_site_label_1
_geom_torsion_atom_site_label_2
_geom_torsion_atom_site_label_3
_geom_torsion_atom_site_label_4
_geom_torsion
C10 O1 C1 C17 68.3(2)
C10 O1 C1 C2 -167.60(17)
C1 O1 C10 C11 175.73(18)
C25 O2 C24 C23 -60.4(3)
C24 O2 C25 C26 59.3(3)
C3 N1 C2 C1 -70.9(3)
C4 N1 C2 C1 108.7(2)
C2 N1 C3 N2 179.53(18)
C4 N1 C3 N2 -0.2(2)
C2 N1 C4 C5 1.5(4)
C2 N1 C4 C9 -179.65(18)
C3 N1 C4 C5 -178.8(2)
C3 N1 C4 C9 0.0(2)
C9 N2 C3 N1 0.2(2)
C3 N2 C9 C4 -0.2(2)
C3 N2 C9 C8 178.9(2)
C23 N3 C20 C19 -11.4(3)
C23 N3 C20 C21 172.8(2)
C26 N3 C20 C19 -150.3(2)
C26 N3 C20 C21 33.9(3)
C20 N3 C23 C24 165.53(18)
C26 N3 C23 C24 -53.0(2)
C20 N3 C26 C25 -166.0(2)
C23 N3 C26 C25 52.4(3)
O1 C1 C2 N1 62.6(2)
C17 C1 C2 N1 -174.18(18)
N1 C4 C5 C6 177.8(2)
C9 C4 C5 C6 -0.9(3)
N1 C4 C9 N2 0.1(2)
N1 C4 C9 C8 -179.09(19)
C5 C4 C9 N2 179.06(18)
C5 C4 C9 C8 -0.1(3)
C4 C5 C6 C7 1.2(3)
C8 C7 C6 C5 -0.5(4)
C9 C8 C7 C6 -0.5(4)
N2 C9 C8 C7 -178.2(2)
C4 C9 C8 C7 0.8(3)
C12 C11 C10 O1 -75.2(3)
C16 C11 C10 O1 104.8(2)
C13 C12 C11 C16 1.7(3)
C13 C12 C11 C10 -178.3(2)
C11 C12 C13 C14 0.5(3)
Cl1 C14 C13 C12 175.85(17)
C15 C14 C13 C12 -1.8(3)
Cl1 C14 C15 C16 -176.86(17)
C13 C14 C15 C16 0.8(3)
C14 C15 C16 C11 1.5(3)
C15 C16 C11 C10 177.2(2)
C15 C16 C11 C12 -2.8(3)
C18 C17 C1 O1 -115.5(2)
C18 C17 C1 C2 125.5(2)
C22 C17 C1 O1 62.4(3)
C22 C17 C1 C2 -56.7(3)
C1 C17 C18 C19 178.1(2)
C22 C17 C18 C19 0.1(3)
C1 C17 C22 C21 -177.3(2)
C18 C17 C22 C21 0.7(3)
C20 C19 C18 C17 -0.7(4)
C18 C19 C20 N3 -175.6(2)
C18 C19 C20 C21 0.3(3)
N3 C20 C21 C22 176.5(2)
C17 C22 C21 C20 -1.0(4)
C19 C20 C21 C22 0.5(3)
N3 C23 C24 O2 57.8(3)
N3 C26 C25 O2 -56.1(3)
